data_4124950
loop_
_publ_author_name
'Rittle, Jonathan'
'Peters, Jonas C.'

_publ_section_title
;
 An Fe-N2 Complex That Generates Hydrazine and Ammonia via Fe&#x2550;NNH2:
 Demonstrating a Hybrid Distal-to-Alternating Pathway for N2 Reduction.
;
_journal_issue 12
_journal_name_full 'Journal of the American Chemical Society'
_journal_page_first 4243
_journal_paper_doi 10.1021/jacs.6b01230
_journal_volume 138
_journal_year 2016
_chemical_formula_sum 'C76.3 H85 B F24 Fe N2 O2 P3 Si'
_chemical_formula_weight 1705.72
_chemical_name_systematic
;
 ?
;
_space_group_crystal_system triclinic
_space_group_IT_number 2
_space_group_name_Hall '-P 1'
_space_group_name_H-M_alt 'P -1'
_symmetry_space_group_name_Hall '-P 1'
_symmetry_space_group_name_H-M 'P -1'
_atom_sites_solution_hydrogens mixed
_audit_creation_method SHELXL-2013
_cell_angle_alpha 75.755(3)
_cell_angle_beta 77.192(3)
_cell_angle_gamma 78.758(3)
_cell_formula_units_Z 2
_cell_length_a 12.9079(7)
_cell_length_b 16.5462(9)
_cell_length_c 19.6878(12)
_cell_measurement_reflns_used 9226
_cell_measurement_temperature 100(2)
_cell_measurement_theta_max 28.26
_cell_measurement_theta_min 2.22
_cell_volume 3930.1(4)
_computing_cell_refinement 'SAINT v8.34A (Bruker-AXS, 2013)'
_computing_data_collection 'APEX2 v2014.11-0 (Bruker-AXS, 2014)'
_computing_data_reduction 'SAINT v8.34A (Bruker-AXS, 2013)'
_computing_structure_refinement 'SHELXL-2013 (Sheldrick, 2013)'
_computing_structure_solution 'SHELXS-2013 (Sheldrick, 2013)'
_diffrn_ambient_temperature 100(2)
_diffrn_detector_area_resol_mean 8.33
_diffrn_measured_fraction_theta_full 1.000
_diffrn_measured_fraction_theta_max 0.998
_diffrn_measurement_device_type 'Bruker KAPPA APEXII'
_diffrn_measurement_method '\f and \w scans'
_diffrn_radiation_type MoK\a
_diffrn_radiation_wavelength 0.71073
_diffrn_reflns_av_R_equivalents 0.0652
_diffrn_reflns_av_unetI/netI 0.0387
_diffrn_reflns_Laue_measured_fraction_full 1.000
_diffrn_reflns_Laue_measured_fraction_max 0.998
_diffrn_reflns_limit_h_max 17
_diffrn_reflns_limit_h_min -17
_diffrn_reflns_limit_k_max 22
_diffrn_reflns_limit_k_min -22
_diffrn_reflns_limit_l_max 26
_diffrn_reflns_limit_l_min -26
_diffrn_reflns_number 241133
_diffrn_reflns_point_group_measured_fraction_full 1.000
_diffrn_reflns_point_group_measured_fraction_max 0.998
_diffrn_reflns_theta_full 25.242
_diffrn_reflns_theta_max 28.950
_diffrn_reflns_theta_min 1.636
_diffrn_source 'fine-focus sealed tube'
_exptl_absorpt_coefficient_mu 0.372
_exptl_absorpt_correction_type multi-scan
_exptl_absorpt_process_details 'SADABS-2014/5 (Sheldrick, 2014)'
_exptl_crystal_colour purple
_exptl_crystal_density_diffrn 1.441
_exptl_crystal_description block
_exptl_crystal_F_000 1758
_exptl_crystal_size_max 0.25
_exptl_crystal_size_mid 0.23
_exptl_crystal_size_min 0.20
_exptl_transmission_factor_max 0.7458
_exptl_transmission_factor_min 0.7134
_refine_diff_density_max 1.767
_refine_diff_density_min -0.740
_refine_diff_density_rms 0.066
_refine_ls_extinction_method none
_refine_ls_goodness_of_fit_ref 1.077
_refine_ls_hydrogen_treatment mixed
_refine_ls_matrix_type full
_refine_ls_number_parameters 1158
_refine_ls_number_reflns 20771
_refine_ls_number_restraints 6
_refine_ls_restrained_S_all 1.077
_refine_ls_R_factor_all 0.0653
_refine_ls_R_factor_gt 0.0437
_refine_ls_shift/su_max 0.002
_refine_ls_shift/su_mean 0.000
_refine_ls_structure_factor_coef Fsqd
_refine_ls_weighting_details 'w=1/[\s^2^(Fo^2^)+(0.0695P)^2^+0.4995P] where P=(Fo^2^+2Fc^2^)/3'
_refine_ls_weighting_scheme calc
_refine_ls_wR_factor_gt 0.1180
_refine_ls_wR_factor_ref 0.1256
_reflns_Friedel_coverage 0.000
_reflns_number_gt 15045
_reflns_number_total 20771
_reflns_threshold_expression 'I > 2\s(I)'
_cod_data_source_file ja6b01230_si_002.cif
_cod_data_source_block a15182
_cod_depositor_comments 'Adding full bibliography for 4124949--4124953.cif.'
_cod_original_formula_sum 'C76.30 H85 B F24 Fe N2 O2 P3 Si'
_cod_database_code 4124950
_shelx_space_group_comment
;
The symmetry employed for this shelxl refinement is uniquely defined
by the following loop, which should always be used as a source of
symmetry information in preference to the above space-group names.
They are only intended as comments.
;
_shelxl_version_number 2013-3

loop_
_space_group_symop_operation_xyz
'x, y, z'
'-x, -y, -z'

loop_
_atom_site_label
_atom_site_type_symbol
_atom_site_fract_x
_atom_site_fract_y
_atom_site_fract_z
_atom_site_U_iso_or_equiv
_atom_site_adp_type
_atom_site_occupancy
_atom_site_site_symmetry_order
_atom_site_calc_flag
_atom_site_refinement_flags_posn
_atom_site_refinement_flags_adp
_atom_site_refinement_flags_occupancy
_atom_site_disorder_assembly
_atom_site_disorder_group
Fe1 Fe 0.54799(2) 0.16740(2) 0.23618(2) 0.01530(7) Uani 1 1 d . . . . .
P2 P 0.61569(4) 0.02753(3) 0.25777(3) 0.01799(10) Uani 1 1 d . . . . .
Si3 Si 0.44728(4) 0.11638(3) 0.17447(3) 0.01668(10) Uani 1 1 d . . . . .
P4 P 0.37258(4) 0.21739(3) 0.28539(3) 0.01891(10) Uani 1 1 d . . . . .
N13 N 0.60874(12) 0.21170(10) 0.28134(8) 0.0206(3) Uani 1 1 d . . . . .
C15 C 0.44163(14) 0.00075(11) 0.21471(10) 0.0185(4) Uani 1 1 d . . . . .
C16 C 0.51878(14) -0.03928(11) 0.25709(10) 0.0184(4) Uani 1 1 d . . . . .
C18 C 0.59436(15) 0.17575(12) 0.05476(10) 0.0207(4) Uani 1 1 d . . . . .
N22 N 0.65655(14) 0.24996(13) 0.31106(10) 0.0265(4) Uani 1 1 d . . . . .
C35 C 0.73869(15) -0.01944(12) 0.20022(11) 0.0223(4) Uani 1 1 d . . . . .
H35 H 0.7931 0.0196 0.1896 0.027 Uiso 1 1 calc R U . . .
C36 C 0.47385(17) 0.10033(12) 0.02621(11) 0.0252(4) Uani 1 1 d . . . . .
H36 H 0.4153 0.0692 0.0406 0.030 Uiso 1 1 calc R U . . .
C42 C 0.51953(16) -0.12297(12) 0.29297(10) 0.0226(4) Uani 1 1 d . . . . .
H42 H 0.5732 -0.1497 0.3207 0.027 Uiso 1 1 calc R U . . .
C43 C 0.50804(15) 0.13037(11) 0.07691(10) 0.0196(4) Uani 1 1 d . . . . .
C44 C 0.65437(16) -0.01164(12) 0.34727(11) 0.0245(4) Uani 1 1 d . . . . .
H44 H 0.6740 -0.0743 0.3541 0.029 Uiso 1 1 calc R U . . .
C48 C 0.36424(15) -0.04595(12) 0.21021(10) 0.0219(4) Uani 1 1 d . . . . .
H48 H 0.3114 -0.0203 0.1816 0.026 Uiso 1 1 calc R U . . .
C53 C 0.36413(17) -0.12869(13) 0.24693(10) 0.0254(4) Uani 1 1 d . . . . .
H53 H 0.3107 -0.1592 0.2439 0.030 Uiso 1 1 calc R U . . .
C54 C 0.30448(15) 0.17074(12) 0.18140(10) 0.0206(4) Uani 1 1 d . . . . .
C56 C 0.26957(15) 0.21608(12) 0.23559(10) 0.0217(4) Uani 1 1 d . . . . .
C63 C 0.16289(16) 0.25523(14) 0.24853(12) 0.0319(5) Uani 1 1 d . . . . .
H63 H 0.1389 0.2855 0.2857 0.038 Uiso 1 1 calc R U . . .
C68 C 0.44140(17) -0.16728(12) 0.28803(11) 0.0265(4) Uani 1 1 d . . . . .
H68 H 0.4411 -0.2242 0.3130 0.032 Uiso 1 1 calc R U . . .
C69 C 0.29772(18) 0.07032(13) 0.36967(12) 0.0314(5) Uani 1 1 d . . . . .
H69A H 0.2813 0.0347 0.4173 0.047 Uiso 1 1 calc R U . . .
H69B H 0.3595 0.0414 0.3413 0.047 Uiso 1 1 calc R U . . .
H69C H 0.2353 0.0812 0.3463 0.047 Uiso 1 1 calc R U . . .
C72 C 0.64484(17) 0.19106(14) -0.01685(11) 0.0284(4) Uani 1 1 d . . . . .
H72 H 0.7030 0.2226 -0.0318 0.034 Uiso 1 1 calc R U . . .
C75 C 0.75369(18) 0.02309(14) 0.35170(13) 0.0338(5) Uani 1 1 d . . . . .
H75A H 0.7355 0.0838 0.3499 0.051 Uiso 1 1 calc R U . . .
H75B H 0.8111 0.0130 0.3115 0.051 Uiso 1 1 calc R U . . .
H75C H 0.7781 -0.0053 0.3965 0.051 Uiso 1 1 calc R U . . .
C78 C 0.52420(19) 0.11543(13) -0.04447(11) 0.0306(5) Uani 1 1 d . . . . .
H78 H 0.4999 0.0950 -0.0784 0.037 Uiso 1 1 calc R U . . .
C81 C 0.32441(17) 0.15406(13) 0.37610(11) 0.0273(4) Uani 1 1 d . . . . .
H81 H 0.3861 0.1398 0.4021 0.033 Uiso 1 1 calc R U . . .
C82 C 0.33663(18) 0.32641(13) 0.30277(12) 0.0300(5) Uani 1 1 d . . . . .
H82 H 0.2619 0.3292 0.3310 0.036 Uiso 1 1 calc R U . . .
C83 C 0.71595(16) -0.02545(13) 0.12881(11) 0.0273(4) Uani 1 1 d . . . . .
H83A H 0.7836 -0.0424 0.0981 0.041 Uiso 1 1 calc R U . . .
H83B H 0.6817 0.0296 0.1057 0.041 Uiso 1 1 calc R U . . .
H83C H 0.6680 -0.0674 0.1368 0.041 Uiso 1 1 calc R U . . .
C84 C 0.23190(16) 0.16754(13) 0.13906(12) 0.0284(4) Uani 1 1 d . . . . .
H84 H 0.2552 0.1382 0.1012 0.034 Uiso 1 1 calc R U . . .
C87 C 0.56349(19) 0.00571(14) 0.40834(11) 0.0333(5) Uani 1 1 d . . . . .
H87A H 0.5860 -0.0222 0.4539 0.050 Uiso 1 1 calc R U . . .
H87B H 0.5000 -0.0161 0.4047 0.050 Uiso 1 1 calc R U . . .
H87C H 0.5460 0.0666 0.4057 0.050 Uiso 1 1 calc R U . . .
C90 C 0.61036(19) 0.16044(14) -0.06582(11) 0.0325(5) Uani 1 1 d . . . . .
H90 H 0.6456 0.1702 -0.1142 0.039 Uiso 1 1 calc R U . . .
C92 C 0.79189(16) -0.10713(12) 0.23468(12) 0.0286(4) Uani 1 1 d . . . . .
H92A H 0.7402 -0.1470 0.2469 0.043 Uiso 1 1 calc R U . . .
H92B H 0.8147 -0.1037 0.2780 0.043 Uiso 1 1 calc R U . . .
H92C H 0.8546 -0.1265 0.2011 0.043 Uiso 1 1 calc R U . . .
C93 C 0.12667(17) 0.20663(14) 0.15184(13) 0.0339(5) Uani 1 1 d . . . . .
H93 H 0.0780 0.2040 0.1229 0.041 Uiso 1 1 calc R U . . .
C96 C 0.09249(17) 0.24952(16) 0.20660(13) 0.0379(5) Uani 1 1 d . . . . .
H96 H 0.0198 0.2754 0.2157 0.046 Uiso 1 1 calc R U . . .
C98 C 0.4049(2) 0.34291(16) 0.35008(16) 0.0462(7) Uani 1 1 d . . . . .
H98A H 0.4777 0.3479 0.3231 0.069 Uiso 1 1 calc R U . . .
H98B H 0.4078 0.2961 0.3916 0.069 Uiso 1 1 calc R U . . .
H98C H 0.3732 0.3954 0.3661 0.069 Uiso 1 1 calc R U . . .
C101 C 0.2291(2) 0.19607(15) 0.42366(13) 0.0418(6) Uani 1 1 d . . . . .
H10A H 0.1672 0.2129 0.3994 0.063 Uiso 1 1 calc R U . . .
H10B H 0.2486 0.2460 0.4332 0.063 Uiso 1 1 calc R U . . .
H10C H 0.2105 0.1562 0.4688 0.063 Uiso 1 1 calc R U . . .
C102 C 0.3316(2) 0.39758(14) 0.23794(14) 0.0440(6) Uani 1 1 d . . . . .
H10D H 0.3020 0.4508 0.2532 0.066 Uiso 1 1 calc R U . . .
H10E H 0.2854 0.3868 0.2087 0.066 Uiso 1 1 calc R U . . .
H10F H 0.4040 0.4012 0.2099 0.066 Uiso 1 1 calc R U . . .
F2 F 0.89431(10) 0.60324(8) -0.43836(7) 0.0343(3) Uani 1 1 d . . . . .
F4 F 1.01673(11) 0.10032(9) -0.40852(7) 0.0389(3) Uani 1 1 d . . . . .
F5 F 0.85092(10) 0.08498(9) -0.37971(7) 0.0387(3) Uani 1 1 d . . . . .
F6 F 0.97122(12) -0.01676(8) -0.34541(7) 0.0407(3) Uani 1 1 d . . . . .
F7 F 1.05355(11) 0.60896(8) -0.49745(7) 0.0412(3) Uani 1 1 d . . . . .
F8 F 0.63237(14) 0.48431(9) -0.44846(7) 0.0495(4) Uani 1 1 d . . . . .
F9 F 0.54000(11) 0.38327(9) -0.42147(7) 0.0421(3) Uani 1 1 d . . . . .
F14 F 1.00984(14) 0.63726(8) -0.39280(8) 0.0503(4) Uani 1 1 d . . . . .
C17 C 0.98123(14) 0.36887(11) -0.31052(9) 0.0167(3) Uani 1 1 d . . . . .
C19 C 0.90380(14) 0.16484(11) -0.16912(10) 0.0183(4) Uani 1 1 d . . . . .
H19 H 0.8923 0.1863 -0.1271 0.022 Uiso 1 1 calc R U . . .
F20 F 0.70952(12) 0.36058(11) -0.45589(8) 0.0562(4) Uani 1 1 d . . . . .
C24 C 0.89840(17) 0.42861(12) -0.08155(10) 0.0243(4) Uani 1 1 d . . . . .
C25 C 0.91316(13) 0.22134(11) -0.23535(9) 0.0165(3) Uani 1 1 d . . . . .
C26 C 1.08303(14) 0.32829(11) -0.33512(10) 0.0181(3) Uani 1 1 d . . . . .
H26 H 1.1032 0.2708 -0.3139 0.022 Uiso 1 1 calc R U . . .
C27 C 0.95772(14) 0.45359(11) -0.34391(10) 0.0180(3) Uani 1 1 d . . . . .
H27 H 0.8900 0.4844 -0.3283 0.022 Uiso 1 1 calc R U . . .
C29 C 0.68284(15) 0.35640(12) -0.20263(11) 0.0230(4) Uani 1 1 d . . . . .
H29 H 0.6926 0.3448 -0.1546 0.028 Uiso 1 1 calc R U . . .
C30 C 0.92788(14) 0.18542(11) -0.29498(10) 0.0183(4) Uani 1 1 d . . . . .
H30 H 0.9341 0.2213 -0.3411 0.022 Uiso 1 1 calc R U . . .
C31 C 0.77332(14) 0.35440(11) -0.25702(10) 0.0184(4) Uani 1 1 d . . . . .
C34 C 0.93376(14) 0.09912(11) -0.28906(10) 0.0191(4) Uani 1 1 d . . . . .
C37 C 1.02953(14) 0.49442(11) -0.39895(10) 0.0180(3) Uani 1 1 d . . . . .
C38 C 1.15612(14) 0.36880(11) -0.38961(10) 0.0197(4) Uani 1 1 d . . . . .
C39 C 0.91077(14) 0.07846(11) -0.16286(10) 0.0197(4) Uani 1 1 d . . . . .
C40 C 0.64812(15) 0.38735(11) -0.34034(11) 0.0220(4) Uani 1 1 d . . . . .
B41 B 0.89671(16) 0.32381(12) -0.24326(11) 0.0169(4) Uani 1 1 d . . . . .
C45 C 1.01954(16) 0.30688(12) -0.14992(11) 0.0242(4) Uani 1 1 d . . . . .
H45 H 1.0629 0.2646 -0.1731 0.029 Uiso 1 1 calc R U . . .
C46 C 0.92387(15) 0.34724(11) -0.17342(10) 0.0190(4) Uani 1 1 d . . . . .
C47 C 0.99235(17) 0.38697(13) -0.05908(11) 0.0267(4) Uani 1 1 d . . . . .
H47 H 1.0144 0.3998 -0.0205 0.032 Uiso 1 1 calc R U . . .
C50 C 0.99769(16) 0.58506(12) -0.43190(11) 0.0238(4) Uani 1 1 d . . . . .
C51 C 0.94339(17) 0.06677(12) -0.35493(11) 0.0258(4) Uani 1 1 d . . . . .
C55 C 0.75149(15) 0.37073(11) -0.32629(10) 0.0198(4) Uani 1 1 d . . . . .
H55 H 0.8101 0.3703 -0.3652 0.024 Uiso 1 1 calc R U . . .
C57 C 0.92596(15) 0.04444(11) -0.22289(10) 0.0207(4) Uani 1 1 d . . . . .
H57 H 0.9309 -0.0146 -0.2187 0.025 Uiso 1 1 calc R U . . .
C58 C 0.90216(17) 0.02039(12) -0.09094(11) 0.0259(4) Uani 1 1 d . . . . .
C59 C 0.86468(16) 0.40964(11) -0.13788(10) 0.0219(4) Uani 1 1 d . . . . .
H59 H 0.7999 0.4399 -0.1523 0.026 Uiso 1 1 calc R U . . .
C61 C 0.57867(15) 0.37496(12) -0.21703(11) 0.0262(4) Uani 1 1 d . . . . .
C64 C 0.56017(15) 0.39052(12) -0.28563(11) 0.0256(4) Uani 1 1 d . . . . .
H64 H 0.4891 0.4031 -0.2951 0.031 Uiso 1 1 calc R U . . .
C65 C 0.63207(16) 0.40388(13) -0.41564(12) 0.0275(4) Uani 1 1 d . . . . .
C66 C 1.26477(16) 0.32173(13) -0.41053(12) 0.0282(4) Uani 1 1 d . . . . .
C67 C 1.13001(15) 0.45230(11) -0.42261(10) 0.0199(4) Uani 1 1 d . . . . .
H67 H 1.1794 0.4799 -0.4603 0.024 Uiso 1 1 calc R U . . .
C79 C 1.05390(17) 0.32577(13) -0.09445(11) 0.0276(4) Uani 1 1 d . . . . .
C89 C 0.48362(19) 0.37550(18) -0.15756(14) 0.0452(6) Uani 1 1 d . . . . .
C95 C 0.8323(2) 0.49700(15) -0.04597(13) 0.0407(6) Uani 1 1 d . . . . .
C100 C 1.1566(2) 0.27796(17) -0.07208(14) 0.0415(6) Uani 1 1 d . . . . .
O11 O 0.72611(11) 0.19509(9) 0.44409(8) 0.0284(3) Uani 1 1 d . . . . .
C86 C 0.90042(18) 0.20020(15) 0.37191(14) 0.0382(5) Uani 1 1 d . . . . .
H86A H 0.8827 0.1706 0.3395 0.057 Uiso 1 1 calc R U . . .
H86B H 0.9776 0.1867 0.3726 0.057 Uiso 1 1 calc R U . . .
H86C H 0.8813 0.2612 0.3555 0.057 Uiso 1 1 calc R U . . .
C91 C 0.54541(18) 0.20615(15) 0.50601(12) 0.0343(5) Uani 1 1 d . . . . .
H91A H 0.5368 0.2675 0.4891 0.051 Uiso 1 1 calc R U . . .
H91B H 0.4996 0.1921 0.5528 0.051 Uiso 1 1 calc R U . . .
H91C H 0.5246 0.1804 0.4722 0.051 Uiso 1 1 calc R U . . .
C94 C 0.83871(18) 0.17287(16) 0.44559(13) 0.0373(5) Uani 1 1 d . . . . .
H94A H 0.8565 0.1112 0.4622 0.045 Uiso 1 1 calc R U . . .
H94B H 0.8581 0.2010 0.4790 0.045 Uiso 1 1 calc R U . . .
C97 C 0.66064(19) 0.17320(15) 0.51203(12) 0.0369(5) Uani 1 1 d . . . . .
H97A H 0.6818 0.1980 0.5469 0.044 Uiso 1 1 calc R U . . .
H97B H 0.6700 0.1112 0.5288 0.044 Uiso 1 1 calc R U . . .
O60 O 0.75683(16) 0.40252(13) 0.27381(10) 0.0518(5) Uani 1 1 d . . . . .
H13 H 0.675(2) 0.2220(16) 0.3532(14) 0.036(7) Uiso 1 1 d . . . . .
H15 H 0.680(2) 0.2971(19) 0.2895(16) 0.055(9) Uiso 1 1 d . . . . .
C140 C 0.9313(3) 0.4544(3) 0.2275(2) 0.0467(11) Uani 0.700(6) 1 d . . P A 1
H14A H 0.9858 0.4615 0.1839 0.070 Uiso 0.700(6) 1 calc R U P A 1
H14B H 0.9599 0.4092 0.2641 0.070 Uiso 0.700(6) 1 calc R U P A 1
H14C H 0.9125 0.5072 0.2446 0.070 Uiso 0.700(6) 1 calc R U P A 1
C105 C 0.7188(3) 0.4628(2) 0.3187(2) 0.0738(10) Uani 1 1 d . . . B 1
H10L H 0.7806 0.4756 0.3342 0.089 Uiso 0.700(6) 1 calc R U P A 1
H10M H 0.6848 0.5158 0.2910 0.089 Uiso 0.700(6) 1 calc R U P A 1
C10 C 0.6444(3) 0.4328(2) 0.37893(17) 0.0698(10) Uani 1 1 d . . . B 1
H10G H 0.6275 0.4722 0.4111 0.105 Uiso 0.700(6) 1 calc R U P A 1
H10H H 0.6751 0.3773 0.4036 0.105 Uiso 0.700(6) 1 calc R U P A 1
H10I H 0.5786 0.4280 0.3641 0.105 Uiso 0.700(6) 1 calc R U P A 1
C103 C 0.8366(3) 0.4329(2) 0.21266(18) 0.0659(9) Uani 1 1 d . . . A 1
H10J H 0.8600 0.3890 0.1839 0.079 Uiso 0.700(6) 1 calc R U P A 1
H10K H 0.8013 0.4834 0.1828 0.079 Uiso 0.700(6) 1 calc R U P A 1
C1 C 0.7667(10) 0.5262(6) 0.2710(5) 0.058(3) Uani 0.300(6) 1 d . . P . .
C4 C 0.8417(9) 0.5056(7) 0.2022(6) 0.066(4) Uani 0.300(6) 1 d . . P . .
P1A P 0.63088(13) 0.21296(8) 0.12488(9) 0.0154(2) Uani 0.849(3) 1 d . . P C 1
C76A C 0.84428(19) 0.24565(16) 0.04899(13) 0.0275(6) Uani 0.849(3) 1 d . . P C 1
H76A H 0.8339 0.3019 0.0595 0.041 Uiso 0.849(3) 1 calc R U P C 1
H76B H 0.8181 0.2496 0.0051 0.041 Uiso 0.849(3) 1 calc R U P C 1
H76C H 0.9209 0.2227 0.0429 0.041 Uiso 0.849(3) 1 calc R U P C 1
C52A C 0.7817(2) 0.18743(17) 0.11088(14) 0.0200(5) Uani 0.849(3) 1 d . . P C 1
H52 H 0.8002 0.1301 0.0995 0.024 Uiso 0.849(3) 1 calc R U P C 1
C80A C 0.82770(18) 0.18097(15) 0.17778(12) 0.0228(5) Uani 0.849(3) 1 d . . P C 1
H80A H 0.9037 0.1562 0.1702 0.034 Uiso 0.849(3) 1 calc R U P C 1
H80B H 0.7879 0.1452 0.2186 0.034 Uiso 0.849(3) 1 calc R U P C 1
H80C H 0.8209 0.2374 0.1873 0.034 Uiso 0.849(3) 1 calc R U P C 1
C99A C 0.4881(3) 0.35339(17) 0.07696(15) 0.0289(6) Uani 0.849(3) 1 d . . P C 1
H99A H 0.4385 0.3323 0.1204 0.043 Uiso 0.849(3) 1 calc R U P C 1
H99B H 0.4798 0.3293 0.0380 0.043 Uiso 0.849(3) 1 calc R U P C 1
H99C H 0.4721 0.4150 0.0641 0.043 Uiso 0.849(3) 1 calc R U P C 1
C71A C 0.6034(3) 0.32771(15) 0.09001(13) 0.0212(5) Uani 0.849(3) 1 d . . P C 1
H71 H 0.6520 0.3407 0.0428 0.025 Uiso 0.849(3) 1 calc R U P C 1
C88A C 0.6297(2) 0.37756(15) 0.13804(13) 0.0282(6) Uani 0.849(3) 1 d . . P C 1
H88A H 0.6153 0.4380 0.1175 0.042 Uiso 0.849(3) 1 calc R U P C 1
H88B H 0.7057 0.3618 0.1420 0.042 Uiso 0.849(3) 1 calc R U P C 1
H88C H 0.5850 0.3649 0.1855 0.042 Uiso 0.849(3) 1 calc R U P C 1
C52B C 0.7551(10) 0.2546(8) 0.0926(7) 0.023(3) Uani 0.151(3) 1 d . . P C 2
H52A H 0.7637 0.2898 0.0431 0.027 Uiso 0.151(3) 1 calc R U P C 2
C76B C 0.7800(12) 0.3086(10) 0.1422(8) 0.034(4) Uani 0.151(3) 1 d . . P C 2
H76D H 0.8538 0.3211 0.1259 0.052 Uiso 0.151(3) 1 calc R U P C 2
H76E H 0.7719 0.2764 0.1915 0.052 Uiso 0.151(3) 1 calc R U P C 2
H76F H 0.7297 0.3614 0.1396 0.052 Uiso 0.151(3) 1 calc R U P C 2
P1B P 0.6108(8) 0.2378(6) 0.1196(6) 0.0255(17) Uani 0.151(3) 1 d . . P C 2
C80B C 0.8316(16) 0.1811(12) 0.0911(10) 0.038(4) Uani 0.151(3) 1 d . U P C 2
H80D H 0.9006 0.1965 0.0634 0.056 Uiso 0.151(3) 1 calc R U P C 2
H80E H 0.8070 0.1432 0.0689 0.056 Uiso 0.151(3) 1 calc R U P C 2
H80F H 0.8402 0.1527 0.1399 0.056 Uiso 0.151(3) 1 calc R U P C 2
C88B C 0.6022(13) 0.4040(9) 0.0285(8) 0.033(3) Uani 0.151(3) 1 d . . P C 2
H88D H 0.5608 0.4608 0.0241 0.050 Uiso 0.151(3) 1 calc R U P C 2
H88E H 0.6069 0.3835 -0.0149 0.050 Uiso 0.151(3) 1 calc R U P C 2
H88F H 0.6746 0.4056 0.0353 0.050 Uiso 0.151(3) 1 calc R U P C 2
C71B C 0.5452(16) 0.3438(8) 0.0936(7) 0.017(3) Uani 0.151(3) 1 d . . P C 2
H71A H 0.5350 0.3705 0.1355 0.020 Uiso 0.151(3) 1 calc R U P C 2
C99B C 0.4308(16) 0.3436(10) 0.0802(9) 0.035(4) Uani 0.151(3) 1 d . . P C 2
H99D H 0.3946 0.4018 0.0688 0.052 Uiso 0.151(3) 1 calc R U P C 2
H99E H 0.3892 0.3125 0.1232 0.052 Uiso 0.151(3) 1 calc R U P C 2
H99F H 0.4367 0.3164 0.0403 0.052 Uiso 0.151(3) 1 calc R U P C 2
F73A F 0.8396(7) 0.5713(3) -0.0787(4) 0.055(2) Uani 0.62(2) 1 d . . P D 1
F74A F 0.7248(3) 0.4872(4) -0.0322(3) 0.0461(12) Uani 0.62(2) 1 d . . P D 1
F28A F 0.8378(9) 0.4871(7) 0.0219(4) 0.0384(13) Uani 0.62(2) 1 d . . P D 1
F21A F 1.3042(18) 0.3513(10) -0.4795(9) 0.033(3) Uani 0.41(6) 1 d . . P E 1
F10A F 1.2594(17) 0.2404(13) -0.4057(15) 0.033(3) Uani 0.41(6) 1 d . . P E 1
F49A F 1.3352(19) 0.3212(19) -0.3715(18) 0.050(4) Uani 0.41(6) 1 d . . P E 1
F74B F 0.7421(11) 0.5288(13) -0.0646(11) 0.089(7) Uani 0.38(2) 1 d . . P D 2
F73B F 0.8930(15) 0.5708(5) -0.0789(6) 0.058(3) Uani 0.38(2) 1 d . . P D 2
F28B F 0.8622(18) 0.4916(13) 0.0167(9) 0.063(5) Uani 0.38(2) 1 d . . P D 2
F21B F 1.3256(13) 0.3610(10) -0.4694(10) 0.045(3) Uani 0.59(6) 1 d . . P E 2
F10B F 1.2639(13) 0.2437(10) -0.4196(14) 0.042(3) Uani 0.59(6) 1 d . . P E 2
F49B F 1.3243(13) 0.3102(11) -0.3593(11) 0.046(2) Uani 0.59(6) 1 d . . P E 2
F62A F 1.14124(14) 0.20332(12) -0.02839(10) 0.0700(5) Uani 1 1 d . . . . .
F70A F 1.20070(14) 0.31876(13) -0.03918(12) 0.0792(6) Uani 1 1 d . . . . .
F33A F 1.23094(12) 0.25773(12) -0.12647(9) 0.0614(5) Uani 1 1 d . . . . .
F77A F 0.50669(13) 0.39224(15) -0.10015(9) 0.0790(6) Uani 1 1 d . . . . .
F85A F 0.44652(15) 0.30208(14) -0.13755(13) 0.0939(8) Uani 1 1 d . . . . .
F23A F 0.40041(12) 0.43053(12) -0.17543(9) 0.0646(5) Uani 1 1 d . . . . .
F1A F 0.97908(14) -0.04629(9) -0.08889(8) 0.0561(4) Uani 1 1 d . . . . .
F12A F 0.80880(12) -0.01089(9) -0.07101(7) 0.0473(4) Uani 1 1 d . . . . .
F3A F 0.90627(12) 0.05733(8) -0.03878(7) 0.0388(3) Uani 1 1 d . . . . .

loop_
_atom_site_aniso_label
_atom_site_aniso_U_11
_atom_site_aniso_U_22
_atom_site_aniso_U_33
_atom_site_aniso_U_23
_atom_site_aniso_U_13
_atom_site_aniso_U_12
Fe1 0.01495(12) 0.01618(13) 0.01669(13) -0.00585(10) -0.00356(9) -0.00305(9)
P2 0.0171(2) 0.0169(2) 0.0217(2) -0.00551(18) -0.00644(18) -0.00156(17)
Si3 0.0158(2) 0.0171(2) 0.0190(2) -0.00582(19) -0.00466(19) -0.00243(18)
P4 0.0183(2) 0.0173(2) 0.0224(2) -0.00761(18) -0.00485(18) 0.00005(17)
N13 0.0188(8) 0.0253(8) 0.0188(8) -0.0082(6) -0.0002(6) -0.0050(6)
C15 0.0179(8) 0.0209(9) 0.0187(9) -0.0095(7) -0.0010(7) -0.0033(7)
C16 0.0187(9) 0.0194(9) 0.0185(9) -0.0081(7) -0.0007(7) -0.0038(7)
C18 0.0206(9) 0.0244(9) 0.0179(9) -0.0070(7) -0.0044(7) -0.0009(7)
N22 0.0260(9) 0.0355(10) 0.0239(9) -0.0104(8) -0.0038(7) -0.0140(8)
C35 0.0163(9) 0.0199(9) 0.0298(10) -0.0064(8) -0.0027(7) -0.0006(7)
C36 0.0293(10) 0.0242(10) 0.0259(10) -0.0076(8) -0.0096(8) -0.0052(8)
C42 0.0265(10) 0.0190(9) 0.0215(9) -0.0040(7) -0.0038(8) -0.0028(7)
C43 0.0209(9) 0.0192(9) 0.0194(9) -0.0064(7) -0.0057(7) 0.0010(7)
C44 0.0282(10) 0.0211(9) 0.0263(10) -0.0050(8) -0.0126(8) 0.0004(8)
C48 0.0216(9) 0.0262(10) 0.0211(9) -0.0090(8) -0.0026(7) -0.0073(7)
C53 0.0296(10) 0.0278(10) 0.0224(10) -0.0094(8) 0.0009(8) -0.0139(8)
C54 0.0172(9) 0.0204(9) 0.0250(10) -0.0038(7) -0.0057(7) -0.0038(7)
C56 0.0173(9) 0.0221(9) 0.0257(10) -0.0046(8) -0.0051(7) -0.0023(7)
C63 0.0214(10) 0.0382(12) 0.0361(12) -0.0141(10) -0.0053(9) 0.0036(9)
C68 0.0347(11) 0.0205(9) 0.0241(10) -0.0054(8) 0.0010(8) -0.0097(8)
C69 0.0349(12) 0.0259(10) 0.0274(11) -0.0034(8) 0.0032(9) -0.0031(9)
C72 0.0315(11) 0.0337(11) 0.0213(10) -0.0070(8) -0.0016(8) -0.0096(9)
C75 0.0354(12) 0.0324(11) 0.0398(13) -0.0079(10) -0.0223(10) -0.0023(9)
C78 0.0426(13) 0.0315(11) 0.0231(10) -0.0103(9) -0.0105(9) -0.0072(9)
C81 0.0291(11) 0.0277(10) 0.0222(10) -0.0067(8) -0.0025(8) 0.0022(8)
C82 0.0318(11) 0.0218(10) 0.0386(12) -0.0149(9) -0.0068(9) 0.0019(8)
C83 0.0244(10) 0.0267(10) 0.0295(11) -0.0115(8) -0.0018(8) 0.0030(8)
C84 0.0239(10) 0.0307(11) 0.0354(11) -0.0114(9) -0.0108(9) -0.0036(8)
C87 0.0410(13) 0.0349(12) 0.0242(11) -0.0074(9) -0.0118(9) 0.0020(10)
C90 0.0429(13) 0.0376(12) 0.0184(10) -0.0082(9) -0.0022(9) -0.0104(10)
C92 0.0217(10) 0.0227(10) 0.0377(12) -0.0051(9) -0.0037(9) 0.0018(8)
C93 0.0218(10) 0.0406(13) 0.0432(13) -0.0096(10) -0.0140(9) -0.0037(9)
C96 0.0165(10) 0.0483(14) 0.0482(14) -0.0131(11) -0.0084(9) 0.0034(9)
C98 0.0454(15) 0.0389(13) 0.0679(18) -0.0382(13) -0.0171(13) 0.0038(11)
C101 0.0498(15) 0.0345(12) 0.0307(12) -0.0100(10) 0.0094(11) 0.0033(11)
C102 0.0498(15) 0.0218(11) 0.0520(15) -0.0093(10) 0.0057(12) -0.0011(10)
F2 0.0279(6) 0.0281(6) 0.0406(7) 0.0013(5) -0.0088(6) 0.0029(5)
F4 0.0459(8) 0.0453(8) 0.0295(7) -0.0194(6) 0.0063(6) -0.0167(6)
F5 0.0353(7) 0.0521(8) 0.0390(7) -0.0215(6) -0.0201(6) -0.0008(6)
F6 0.0647(9) 0.0235(6) 0.0400(8) -0.0156(6) -0.0184(7) 0.0004(6)
F7 0.0412(8) 0.0268(6) 0.0376(7) 0.0097(6) 0.0076(6) 0.0000(6)
F8 0.0852(12) 0.0376(8) 0.0331(7) 0.0053(6) -0.0224(8) -0.0294(8)
F9 0.0345(7) 0.0569(9) 0.0432(8) -0.0036(7) -0.0186(6) -0.0222(6)
F14 0.0857(12) 0.0190(6) 0.0597(10) -0.0132(6) -0.0408(9) -0.0022(7)
C17 0.0168(8) 0.0176(8) 0.0180(8) -0.0067(7) -0.0034(7) -0.0043(7)
C19 0.0150(8) 0.0212(9) 0.0204(9) -0.0063(7) -0.0027(7) -0.0046(7)
F20 0.0408(8) 0.0916(12) 0.0444(9) -0.0394(9) -0.0182(7) 0.0150(8)
C24 0.0329(11) 0.0191(9) 0.0212(9) -0.0064(7) 0.0028(8) -0.0111(8)
C25 0.0115(8) 0.0191(8) 0.0199(9) -0.0053(7) -0.0020(6) -0.0040(6)
C26 0.0169(8) 0.0171(8) 0.0209(9) -0.0037(7) -0.0040(7) -0.0038(7)
C27 0.0167(8) 0.0187(8) 0.0205(9) -0.0076(7) -0.0026(7) -0.0034(7)
C29 0.0200(9) 0.0212(9) 0.0241(10) -0.0018(8) -0.0009(7) -0.0017(7)
C30 0.0159(8) 0.0198(9) 0.0194(9) -0.0036(7) -0.0027(7) -0.0044(7)
C31 0.0172(8) 0.0138(8) 0.0238(9) -0.0040(7) -0.0013(7) -0.0042(6)
C34 0.0158(8) 0.0207(9) 0.0237(9) -0.0085(7) -0.0049(7) -0.0031(7)
C37 0.0206(9) 0.0169(8) 0.0190(9) -0.0057(7) -0.0049(7) -0.0047(7)
C38 0.0169(9) 0.0204(9) 0.0217(9) -0.0056(7) -0.0021(7) -0.0033(7)
C39 0.0154(8) 0.0205(9) 0.0234(9) -0.0006(7) -0.0062(7) -0.0051(7)
C40 0.0217(9) 0.0172(9) 0.0283(10) -0.0045(7) -0.0060(8) -0.0048(7)
B41 0.0157(9) 0.0173(9) 0.0176(9) -0.0049(8) -0.0003(7) -0.0038(7)
C45 0.0253(10) 0.0256(10) 0.0255(10) -0.0130(8) -0.0031(8) -0.0049(8)
C46 0.0219(9) 0.0176(8) 0.0179(9) -0.0035(7) 0.0002(7) -0.0085(7)
C47 0.0357(11) 0.0269(10) 0.0224(10) -0.0092(8) -0.0008(8) -0.0165(9)
C50 0.0270(10) 0.0193(9) 0.0251(10) -0.0049(8) -0.0043(8) -0.0034(7)
C51 0.0288(10) 0.0232(10) 0.0290(10) -0.0099(8) -0.0079(8) -0.0036(8)
C55 0.0179(9) 0.0181(9) 0.0252(9) -0.0081(7) -0.0017(7) -0.0049(7)
C57 0.0196(9) 0.0166(9) 0.0282(10) -0.0047(7) -0.0075(8) -0.0044(7)
C58 0.0313(11) 0.0214(9) 0.0264(10) -0.0026(8) -0.0093(8) -0.0060(8)
C59 0.0262(10) 0.0178(9) 0.0207(9) -0.0033(7) -0.0002(8) -0.0067(7)
C61 0.0171(9) 0.0252(10) 0.0300(11) -0.0014(8) 0.0019(8) -0.0008(7)
C64 0.0170(9) 0.0223(9) 0.0347(11) -0.0002(8) -0.0051(8) -0.0030(7)
C65 0.0238(10) 0.0286(10) 0.0343(11) -0.0091(9) -0.0088(9) -0.0069(8)
C66 0.0206(10) 0.0235(10) 0.0326(11) -0.0002(8) 0.0044(8) -0.0022(8)
C67 0.0205(9) 0.0203(9) 0.0186(9) -0.0037(7) -0.0004(7) -0.0067(7)
C79 0.0297(11) 0.0295(11) 0.0285(11) -0.0097(9) -0.0077(9) -0.0084(8)
C89 0.0271(12) 0.0592(17) 0.0355(13) 0.0033(12) -0.0019(10) 0.0048(11)
C95 0.0571(16) 0.0358(13) 0.0348(13) -0.0216(11) -0.0064(12) -0.0041(11)
C100 0.0427(14) 0.0489(15) 0.0452(14) -0.0244(12) -0.0223(12) -0.0014(11)
O11 0.0268(7) 0.0331(8) 0.0274(7) -0.0095(6) -0.0073(6) -0.0030(6)
C86 0.0265(11) 0.0392(13) 0.0552(15) -0.0191(11) -0.0071(11) -0.0087(9)
C91 0.0361(12) 0.0365(12) 0.0266(11) -0.0068(9) -0.0007(9) -0.0028(10)
C94 0.0305(12) 0.0407(13) 0.0462(14) -0.0143(11) -0.0164(10) -0.0015(10)
C97 0.0399(13) 0.0389(13) 0.0277(11) -0.0022(10) -0.0059(10) -0.0025(10)
O60 0.0521(11) 0.0684(13) 0.0437(10) -0.0071(9) -0.0123(9) -0.0324(10)
C140 0.051(2) 0.051(2) 0.040(2) -0.0013(17) -0.0058(17) -0.0253(19)
C105 0.066(2) 0.0465(18) 0.092(3) -0.0041(18) 0.0008(19) 0.0022(15)
C10 0.123(3) 0.0488(17) 0.0482(18) -0.0220(14) -0.028(2) -0.0086(18)
C103 0.067(2) 0.070(2) 0.067(2) -0.0142(17) -0.0018(17) -0.0364(18)
C1 0.097(9) 0.035(5) 0.055(6) -0.004(4) -0.034(6) -0.023(5)
C4 0.067(7) 0.059(7) 0.069(7) -0.009(6) 0.008(6) -0.035(6)
P1A 0.0149(6) 0.0166(6) 0.0155(3) -0.0044(4) -0.0020(4) -0.0042(4)
C76A 0.0215(12) 0.0337(13) 0.0246(12) -0.0018(10) 0.0015(9) -0.0100(10)
C52A 0.0172(13) 0.0224(13) 0.0190(13) -0.0029(10) 0.0021(10) -0.0074(11)
C80A 0.0166(10) 0.0263(12) 0.0259(12) -0.0057(9) -0.0021(9) -0.0062(9)
C99A 0.0336(18) 0.0208(13) 0.0311(15) -0.0043(10) -0.0115(15) 0.0038(14)
C71A 0.0240(15) 0.0181(12) 0.0202(12) -0.0017(9) -0.0031(11) -0.0043(11)
C88A 0.0365(14) 0.0198(11) 0.0291(13) -0.0067(10) -0.0041(11) -0.0061(10)
C52B 0.023(6) 0.025(7) 0.021(6) -0.001(5) -0.003(5) -0.011(5)
C76B 0.032(8) 0.049(9) 0.031(8) -0.007(7) -0.010(6) -0.024(7)
P1B 0.018(3) 0.035(5) 0.026(3) -0.015(4) -0.003(2) -0.001(3)
C80B 0.036(10) 0.051(10) 0.029(9) 0.004(8) 0.002(8) -0.038(9)
C88B 0.040(8) 0.022(7) 0.038(8) -0.005(6) -0.005(7) -0.008(6)
C71B 0.013(7) 0.016(6) 0.018(6) 0.003(5) -0.007(6) -0.001(6)
C99B 0.034(10) 0.027(8) 0.038(9) 0.007(6) -0.014(8) -0.002(7)
F73A 0.079(4) 0.0214(14) 0.051(2) -0.0126(12) 0.023(3) -0.011(2)
F74A 0.0434(16) 0.039(2) 0.055(2) -0.0280(19) 0.0113(15) -0.0044(14)
F28A 0.048(3) 0.046(2) 0.0236(19) -0.0199(16) 0.004(2) -0.009(2)
F21A 0.019(5) 0.028(3) 0.036(4) 0.001(2) 0.017(3) -0.003(3)
F10A 0.026(3) 0.018(3) 0.037(6) 0.001(4) 0.014(3) 0.006(2)
F49A 0.015(3) 0.078(9) 0.064(9) -0.031(8) -0.003(5) -0.005(4)
F74B 0.064(6) 0.114(12) 0.125(11) -0.106(11) -0.066(7) 0.060(7)
F73B 0.099(8) 0.021(2) 0.057(4) -0.016(2) -0.013(5) -0.006(4)
F28B 0.069(10) 0.072(5) 0.059(6) -0.051(5) 0.015(5) -0.020(5)
F21B 0.021(3) 0.034(3) 0.056(4) 0.010(3) 0.015(3) 0.001(2)
F10B 0.037(3) 0.031(4) 0.053(7) -0.020(4) 0.014(3) -0.004(2)
F49B 0.016(4) 0.058(3) 0.056(4) -0.006(3) -0.009(3) 0.008(3)
F62A 0.0559(11) 0.0699(12) 0.0762(13) 0.0027(10) -0.0310(10) 0.0079(9)
F70A 0.0598(11) 0.0939(14) 0.1201(17) -0.0752(13) -0.0560(11) 0.0149(10)
F33A 0.0315(8) 0.0971(13) 0.0641(11) -0.0408(10) -0.0167(8) 0.0096(8)
F77A 0.0336(9) 0.157(2) 0.0369(9) -0.0297(11) 0.0103(7) 0.0006(10)
F85A 0.0489(11) 0.0817(14) 0.1148(18) 0.0100(12) 0.0381(11) -0.0234(10)
F23A 0.0354(8) 0.0880(13) 0.0532(10) -0.0162(9) 0.0000(7) 0.0238(8)
F1A 0.0701(11) 0.0421(8) 0.0365(8) 0.0037(7) -0.0105(7) 0.0236(7)
F12A 0.0572(9) 0.0554(9) 0.0334(7) 0.0113(6) -0.0135(7) -0.0383(8)
F3A 0.0630(9) 0.0340(7) 0.0240(6) 0.0001(5) -0.0160(6) -0.0164(6)

loop_
_atom_type_symbol
_atom_type_description
_atom_type_scat_dispersion_real
_atom_type_scat_dispersion_imag
_atom_type_scat_source
C C 0.0033 0.0016 'International Tables Vol C Tables 4.2.6.8 and 6.1.1.4'
H H 0.0000 0.0000 'International Tables Vol C Tables 4.2.6.8 and 6.1.1.4'
B B 0.0013 0.0007 'International Tables Vol C Tables 4.2.6.8 and 6.1.1.4'
N N 0.0061 0.0033 'International Tables Vol C Tables 4.2.6.8 and 6.1.1.4'
O O 0.0106 0.0060 'International Tables Vol C Tables 4.2.6.8 and 6.1.1.4'
F F 0.0171 0.0103 'International Tables Vol C Tables 4.2.6.8 and 6.1.1.4'
Si Si 0.0817 0.0704 'International Tables Vol C Tables 4.2.6.8 and 6.1.1.4'
P P 0.1023 0.0942 'International Tables Vol C Tables 4.2.6.8 and 6.1.1.4'
Fe Fe 0.3463 0.8444 'International Tables Vol C Tables 4.2.6.8 and 6.1.1.4'

loop_
_geom_angle_atom_site_label_1
_geom_angle_atom_site_label_2
_geom_angle_atom_site_label_3
_geom_angle
N13 Fe1 P1A 100.64(7)
N13 Fe1 P2 105.92(6)
P1A Fe1 P2 102.41(4)
N13 Fe1 P4 96.28(5)
P1A Fe1 P4 125.46(4)
P2 Fe1 P4 121.91(2)
N13 Fe1 Si3 173.99(6)
P1A Fe1 Si3 80.76(5)
P2 Fe1 Si3 79.338(19)
P4 Fe1 Si3 78.272(19)
N13 Fe1 P1B 99.6(3)
P2 Fe1 P1B 112.7(2)
P4 Fe1 P1B 115.3(2)
Si3 Fe1 P1B 80.6(3)
C16 P2 C44 104.42(9)
C16 P2 C35 100.76(8)
C44 P2 C35 100.44(9)
C16 P2 Fe1 112.70(6)
C44 P2 Fe1 113.10(6)
C35 P2 Fe1 123.12(6)
C54 Si3 C43 107.34(8)
C54 Si3 C15 106.66(8)
C43 Si3 C15 109.70(8)
C54 Si3 Fe1 112.77(6)
C43 Si3 Fe1 111.27(6)
C15 Si3 Fe1 108.97(6)
C56 P4 C82 101.17(9)
C56 P4 C81 103.10(9)
C82 P4 C81 100.54(10)
C56 P4 Fe1 115.61(6)
C82 P4 Fe1 120.78(7)
C81 P4 Fe1 113.12(7)
N22 N13 Fe1 175.31(16)
C16 C15 C48 118.03(17)
C16 C15 Si3 115.31(13)
C48 C15 Si3 126.50(14)
C42 C16 C15 121.02(17)
C42 C16 P2 125.10(15)
C15 C16 P2 113.86(13)
C43 C18 C72 120.23(17)
C43 C18 P1A 114.94(15)
C72 C18 P1A 124.82(16)
C43 C18 P1B 115.2(4)
C72 C18 P1B 122.4(4)
C83 C35 C92 107.67(16)
C83 C35 P2 112.27(13)
C92 C35 P2 115.20(14)
C78 C36 C43 120.89(19)
C68 C42 C16 119.63(18)
C18 C43 C36 118.66(17)
C18 C43 Si3 115.26(13)
C36 C43 Si3 126.08(15)
C87 C44 C75 110.05(18)
C87 C44 P2 113.47(14)
C75 C44 P2 111.82(15)
C53 C48 C15 120.78(18)
C48 C53 C68 120.32(18)
C56 C54 C84 118.87(18)
C56 C54 Si3 115.11(13)
C84 C54 Si3 125.99(15)
C54 C56 C63 120.27(18)
C54 C56 P4 114.54(14)
C63 C56 P4 125.19(16)
C96 C63 C56 119.5(2)
C53 C68 C42 120.20(18)
C90 C72 C18 120.17(19)
C36 C78 C90 119.91(19)
C69 C81 C101 108.63(18)
C69 C81 P4 110.02(14)
C101 C81 P4 117.43(15)
C102 C82 C98 110.5(2)
C102 C82 P4 116.18(16)
C98 C82 P4 112.72(15)
C93 C84 C54 120.6(2)
C72 C90 C78 120.1(2)
C96 C93 C84 119.9(2)
C93 C96 C63 120.8(2)
C26 C17 C27 115.49(16)
C26 C17 B41 123.10(16)
C27 C17 B41 121.26(15)
C39 C19 C25 122.22(17)
C47 C24 C59 121.38(18)
C47 C24 C95 119.34(19)
C59 C24 C95 119.26(19)
C19 C25 C30 115.72(16)
C19 C25 B41 122.70(16)
C30 C25 B41 121.33(16)
C38 C26 C17 122.46(17)
C37 C27 C17 122.57(17)
C61 C29 C31 121.86(18)
C34 C30 C25 122.35(17)
C29 C31 C55 115.28(17)
C29 C31 B41 124.12(17)
C55 C31 B41 120.16(16)
C57 C34 C30 120.74(17)
C57 C34 C51 120.38(17)
C30 C34 C51 118.82(17)
C67 C37 C27 120.65(17)
C67 C37 C50 120.26(16)
C27 C37 C50 119.08(16)
C67 C38 C26 120.84(17)
C67 C38 C66 120.23(16)
C26 C38 C66 118.90(16)
C19 C39 C57 120.88(17)
C19 C39 C58 120.27(17)
C57 C39 C58 118.85(17)
C64 C40 C55 120.69(18)
C64 C40 C65 119.99(17)
C55 C40 C65 119.30(18)
C31 B41 C25 103.51(14)
C31 B41 C17 110.46(15)
C25 B41 C17 112.10(14)
C31 B41 C46 116.12(15)
C25 B41 C46 110.69(15)
C17 B41 C46 104.20(14)
C79 C45 C46 123.11(18)
C59 C46 C45 115.59(17)
C59 C46 B41 125.94(17)
C45 C46 B41 118.24(16)
C24 C47 C79 118.20(18)
F2 C50 F7 105.77(16)
F2 C50 F14 105.04(16)
F7 C50 F14 107.08(16)
F2 C50 C37 112.84(16)
F7 C50 C37 113.17(16)
F14 C50 C37 112.33(16)
F6 C51 F4 106.29(17)
F6 C51 F5 106.29(16)
F4 C51 F5 105.82(17)
F6 C51 C34 113.31(17)
F4 C51 C34 112.49(16)
F5 C51 C34 112.08(16)
C40 C55 C31 122.78(17)
C34 C57 C39 118.08(17)
F1A C58 F3A 107.03(17)
F1A C58 F12A 105.78(17)
F3A C58 F12A 105.13(17)
F1A C58 C39 112.45(18)
F3A C58 C39 113.60(16)
F12A C58 C39 112.26(16)
C46 C59 C24 121.62(19)
C64 C61 C29 121.33(18)
C64 C61 C89 118.13(19)
C29 C61 C89 120.51(19)
C61 C64 C40 118.05(18)
F8 C65 F9 106.58(17)
F8 C65 F20 105.27(18)
F9 C65 F20 105.72(17)
F8 C65 C40 112.73(16)
F9 C65 C40 113.24(17)
F20 C65 C40 112.67(17)
F49A C66 F10A 105.3(15)
F49A C66 F21A 109.5(12)
F10A C66 F21A 105.2(12)
F21B C66 F10B 107.0(9)
F21B C66 F49B 103.5(11)
F10B C66 F49B 105.3(11)
F49A C66 C38 115.3(11)
F10A C66 C38 110.8(9)
F21A C66 C38 110.2(8)
F21B C66 C38 115.3(5)
F10B C66 C38 114.2(7)
F49B C66 C38 110.6(7)
C38 C67 C37 117.97(17)
C45 C79 C47 120.09(19)
C45 C79 C100 119.30(19)
C47 C79 C100 120.60(19)
F23A C89 F85A 104.0(2)
F23A C89 F77A 107.7(2)
F85A C89 F77A 107.6(2)
F23A C89 C61 113.1(2)
F85A C89 C61 112.0(2)
F77A C89 C61 112.0(2)
F73A C95 F28A 111.1(7)
F74B C95 F28B 128.5(13)
F73A C95 F74A 107.7(3)
F28A C95 F74A 94.3(6)
F73A C95 C24 116.8(3)
F74B C95 C24 116.9(3)
F28A C95 C24 114.9(5)
F28B C95 C24 109.9(9)
F74A C95 C24 109.5(2)
F74B C95 F73B 99.5(9)
F28B C95 F73B 89.6(10)
C24 C95 F73B 102.9(6)
F70A C100 F33A 107.0(2)
F70A C100 F62A 107.3(2)
F33A C100 F62A 104.0(2)
F70A C100 C79 113.5(2)
F33A C100 C79 113.0(2)
F62A C100 C79 111.5(2)
C97 O11 C94 113.03(17)
O11 C94 C86 108.78(18)
O11 C97 C91 108.82(18)
C105 O60 C103 111.6(2)
C10 C105 O60 111.9(3)
C140 C103 O60 116.8(3)
C18 P1A C71A 99.35(12)
C18 P1A C52A 104.40(13)
C71A P1A C52A 104.76(15)
C18 P1A Fe1 116.82(10)
C71A P1A Fe1 115.29(11)
C52A P1A Fe1 114.36(10)
C80A C52A C76A 107.6(2)
C80A C52A P1A 113.51(18)
C76A C52A P1A 116.46(18)
C88A C71A C99A 112.6(2)
C88A C71A P1A 111.73(19)
C99A C71A P1A 110.47(18)
C80B C52B C76B 110.6(12)
C80B C52B P1B 115.9(10)
C76B C52B P1B 109.3(10)
C71B P1B C52B 100.2(9)
C71B P1B C18 107.7(7)
C52B P1B C18 103.8(6)
C71B P1B Fe1 115.5(6)
C52B P1B Fe1 119.4(6)
C18 P1B Fe1 109.0(5)
C88B C71B C99B 107.4(12)
C88B C71B P1B 118.9(13)
C99B C71B P1B 110.4(10)

loop_
_geom_bond_atom_site_label_1
_geom_bond_atom_site_label_2
_geom_bond_distance
Fe1 N13 1.6723(15)
Fe1 P1A 2.2308(17)
Fe1 P2 2.2787(5)
Fe1 P4 2.3327(5)
Fe1 Si3 2.3476(5)
Fe1 P1B 2.348(11)
P2 C16 1.8279(18)
P2 C44 1.865(2)
P2 C35 1.8875(19)
Si3 C54 1.8783(19)
Si3 C43 1.8820(19)
Si3 C15 1.8910(19)
P4 C56 1.8246(19)
P4 C82 1.869(2)
P4 C81 1.875(2)
N13 N22 1.272(2)
C15 C16 1.402(3)
C15 C48 1.406(2)
C16 C42 1.390(3)
C18 C43 1.395(3)
C18 C72 1.399(3)
C18 P1A 1.824(3)
C18 P1B 1.890(11)
C35 C83 1.528(3)
C35 C92 1.540(3)
C36 C78 1.383(3)
C36 C43 1.401(3)
C42 C68 1.390(3)
C44 C87 1.522(3)
C44 C75 1.531(3)
C48 C53 1.382(3)
C53 C68 1.383(3)
C54 C56 1.398(3)
C54 C84 1.401(3)
C56 C63 1.399(3)
C63 C96 1.386(3)
C69 C81 1.532(3)
C72 C90 1.379(3)
C78 C90 1.389(3)
C81 C101 1.533(3)
C82 C102 1.512(3)
C82 C98 1.517(3)
C84 C93 1.383(3)
C93 C96 1.380(3)
F2 C50 1.337(2)
F4 C51 1.338(2)
F5 C51 1.341(2)
F6 C51 1.335(2)
F7 C50 1.338(2)
F8 C65 1.329(2)
F9 C65 1.334(2)
F14 C50 1.340(2)
C17 C26 1.395(2)
C17 C27 1.399(2)
C17 B41 1.640(3)
C19 C39 1.391(3)
C19 C25 1.401(3)
F20 C65 1.338(3)
C24 C47 1.380(3)
C24 C59 1.399(3)
C24 C95 1.499(3)
C25 C30 1.403(2)
C25 B41 1.640(3)
C26 C38 1.391(3)
C27 C37 1.389(2)
C29 C61 1.396(3)
C29 C31 1.400(3)
C30 C34 1.392(2)
C31 C55 1.404(3)
C31 B41 1.636(3)
C34 C57 1.387(3)
C34 C51 1.493(3)
C37 C67 1.387(3)
C37 C50 1.496(3)
C38 C67 1.385(3)
C38 C66 1.490(3)
C39 C57 1.391(3)
C39 C58 1.498(3)
C40 C64 1.383(3)
C40 C55 1.384(3)
C40 C65 1.493(3)
B41 C46 1.641(3)
C45 C79 1.387(3)
C45 C46 1.402(3)
C46 C59 1.397(3)
C47 C79 1.389(3)
C58 F1A 1.332(2)
C58 F3A 1.333(2)
C58 F12A 1.344(2)
C61 C64 1.377(3)
C61 C89 1.497(3)
C66 F49A 1.31(2)
C66 F10A 1.34(2)
C66 F21A 1.343(15)
C66 F21B 1.344(11)
C66 F10B 1.349(17)
C66 F49B 1.354(15)
C79 C100 1.501(3)
C89 F23A 1.317(3)
C89 F85A 1.330(3)
C89 F77A 1.333(3)
C95 F73A 1.251(5)
C95 F74B 1.274(6)
C95 F28A 1.322(9)
C95 F28B 1.351(18)
C95 F74A 1.387(5)
C95 F73B 1.512(14)
C100 F70A 1.315(3)
C100 F33A 1.333(3)
C100 F62A 1.342(3)
O11 C97 1.419(3)
O11 C94 1.433(3)
C86 C94 1.500(3)
C91 C97 1.501(3)
O60 C105 1.437(4)
O60 C103 1.455(4)
C140 C103 1.444(5)
C105 C10 1.402(5)
C1 C4 1.549(16)
P1A C71A 1.846(3)
P1A C52A 1.882(3)
C76A C52A 1.535(3)
C52A C80A 1.533(3)
C99A C71A 1.526(4)
C71A C88A 1.525(3)
C52B C80B 1.41(3)
C52B C76B 1.591(18)
C52B P1B 1.877(16)
P1B C71B 1.796(17)
C88B C71B 1.554(19)
C71B C99B 1.56(2)
